data_4304252
loop_
_publ_author_name
'Michael Veith'
'Kroum Valtchev'
'Volker Huch'

_publ_section_title
;
Tetraalkoxyaluminates of Nickel(II), Copper(II), and Copper(I)
;
_journal_name_full 'Inorganic Chemistry'
_journal_page_first 1204
_journal_page_last 1217
_journal_paper_doi 10.1021/ic701729y
_journal_volume 47
_journal_year 2008
_chemical_formula_sum 'C30 H68 Al2 Cu O8'
_chemical_formula_weight 674.34
_chemical_name_systematic
; 
 ? 
;
_space_group_IT_number 14
_symmetry_cell_setting monoclinic
_symmetry_space_group_name_Hall '-P 2yn'
_symmetry_space_group_name_H-M 'P 1 21/n 1'
_atom_sites_solution_hydrogens geom
_atom_sites_solution_primary direct
_atom_sites_solution_secondary difmap
_audit_creation_method SHELXL-97
_cell_angle_alpha 90.00
_cell_angle_beta 92.29(3)
_cell_angle_gamma 90.00
_cell_formula_units_Z 4
_cell_length_a 9.976(2)
_cell_length_b 16.361(3)
_cell_length_c 25.451(5)
_cell_measurement_temperature 293(2)
_cell_measurement_theta_max 14
_cell_measurement_theta_min 10
_cell_volume 4150.7(14)
_computing_structure_refinement 'SHELXL-97 (Sheldrick, 1997)'
_computing_structure_solution 'SHELXS-97 (Sheldrick, 1990)'
_diffrn_ambient_temperature 293(2)
_diffrn_measured_fraction_theta_full 0.983
_diffrn_measured_fraction_theta_max 0.983
_diffrn_measurement_device_type 'Stoe IPDS'
_diffrn_measurement_method 'IMage Plate'
_diffrn_radiation_monochromator graphite
_diffrn_radiation_source 'fine-focus sealed tube'
_diffrn_radiation_type MoK\a
_diffrn_radiation_wavelength 0.71073
_diffrn_reflns_av_R_equivalents 0.0611
_diffrn_reflns_av_sigmaI/netI 0.0605
_diffrn_reflns_limit_h_max 11
_diffrn_reflns_limit_h_min -11
_diffrn_reflns_limit_k_max 18
_diffrn_reflns_limit_k_min -18
_diffrn_reflns_limit_l_max 28
_diffrn_reflns_limit_l_min -29
_diffrn_reflns_number 22740
_diffrn_reflns_theta_full 24.22
_diffrn_reflns_theta_max 24.22
_diffrn_reflns_theta_min 2.22
_exptl_absorpt_coefficient_mu 0.606
_exptl_absorpt_correction_T_max 0.901
_exptl_absorpt_correction_T_min 0.859
_exptl_absorpt_correction_type numerical
_exptl_crystal_colour yellow
_exptl_crystal_density_diffrn 1.079
_exptl_crystal_density_method 'not measured'
_exptl_crystal_description 'transparent blocks'
_exptl_crystal_F_000 1468
_exptl_crystal_size_max 0.5
_exptl_crystal_size_mid 0.35
_exptl_crystal_size_min 0.25
_refine_diff_density_max 1.073
_refine_diff_density_min -0.617
_refine_diff_density_rms 0.125
_refine_ls_extinction_method none
_refine_ls_goodness_of_fit_ref 1.895
_refine_ls_hydrogen_treatment mixed
_refine_ls_matrix_type full
_refine_ls_number_parameters 260
_refine_ls_number_reflns 6574
_refine_ls_number_restraints 0
_refine_ls_restrained_S_all 1.895
_refine_ls_R_factor_all 0.1545
_refine_ls_R_factor_gt 0.1140
_refine_ls_shift/su_max 0.714
_refine_ls_shift/su_mean 0.045
_refine_ls_structure_factor_coef Fsqd
_refine_ls_weighting_details 'calc w=1/[\s^2^(Fo^2^)+(0.1000P)^2^+0.0000P] where P=(Fo^2^+2Fc^2^)/3'
_refine_ls_weighting_scheme calc
_refine_ls_wR_factor_gt 0.3005
_refine_ls_wR_factor_ref 0.3153
_reflns_number_gt 3988
_reflns_number_total 6574
_reflns_threshold_expression >2sigma(I)
_cod_data_source_file ic701729y-file003_06.cif
_cod_data_source_block comp12
_cod_depositor_comments
;
The following automatic conversions were performed:
'_symmetry_cell_setting' value 'Monoclinic' changed to 'monoclinic'
according to '/home/saulius/struct/CIF-dictionaries/cif_core.dic'
dictionary named 'cif_core.dic' version 2.4.1 from 2010-06-29.

Automatic conversion script
Id: cif_fix_enum 1527 2010-12-29 10:47:43Z saulius 
;
_cod_database_code 4304252

loop_
_symmetry_equiv_pos_as_xyz
'x, y, z'
'-x+1/2, y+1/2, -z+1/2'
'-x, -y, -z'
'x-1/2, -y-1/2, z-1/2'

loop_
_atom_site_label
_atom_site_type_symbol
_atom_site_fract_x
_atom_site_fract_y
_atom_site_fract_z
_atom_site_U_iso_or_equiv
_atom_site_adp_type
_atom_site_occupancy
_atom_site_symmetry_multiplicity
_atom_site_calc_flag
_atom_site_refinement_flags
_atom_site_disorder_assembly
_atom_site_disorder_group
Cu1 Cu 0.65521(9) 0.20768(6) 0.11658(4) 0.0569(4) Uani 1 1 d . . .
Al2 Al 0.7365(2) 0.25728(17) 0.01781(9) 0.0621(7) Uani 1 1 d . . .
Al3 Al 0.5922(2) 0.14783(15) 0.21580(9) 0.0615(7) Uani 1 1 d . . .
O1 O 0.5829(5) 0.2308(4) 0.0470(2) 0.0697(16) Uani 1 1 d . . .
O2 O 0.5531(5) 0.2358(3) 0.1764(2) 0.0638(15) Uani 1 1 d . . .
O3 O 0.6851(7) 0.1140(4) 0.1615(2) 0.0875(19) Uani 1 1 d . . .
O4 O 0.8098(5) 0.2460(5) 0.0818(2) 0.087(2) Uani 1 1 d . . .
O5 O 0.7368(8) 0.3521(5) -0.0031(4) 0.140(3) Uani 1 1 d . . .
O6 O 0.7862(11) 0.1843(7) -0.0206(4) 0.169(4) Uani 1 1 d . . .
O7 O 0.6897(10) 0.1686(6) 0.2666(3) 0.156(4) Uani 1 1 d . . .
O8 O 0.4630(12) 0.0922(8) 0.2253(5) 0.204(6) Uani 1 1 d . . .
C1 C 0.4522(10) 0.2153(7) 0.0262(4) 0.096(3) Uani 1 1 d . . .
C2 C 0.3822(19) 0.2820(11) 0.0083(8) 0.180(7) Uiso 1 1 d . . .
H2A H 0.4402 0.3166 -0.0110 0.270 Uiso 1 1 calc R . .
H2B H 0.3491 0.3116 0.0377 0.270 Uiso 1 1 calc R . .
H2C H 0.3081 0.2646 -0.0142 0.270 Uiso 1 1 calc R . .
C3 C 0.3889(15) 0.1503(10) 0.0530(6) 0.149(5) Uiso 1 1 d . . .
H3A H 0.4541 0.1091 0.0622 0.224 Uiso 1 1 calc R . .
H3B H 0.3194 0.1271 0.0304 0.224 Uiso 1 1 calc R . .
H3C H 0.3505 0.1711 0.0843 0.224 Uiso 1 1 calc R . .
C4 C 0.468(2) 0.1809(14) -0.0305(9) 0.222(9) Uiso 1 1 d . . .
H4A H 0.5178 0.1306 -0.0286 0.333 Uiso 1 1 calc R . .
H4B H 0.5154 0.2199 -0.0510 0.333 Uiso 1 1 calc R . .
H4C H 0.3811 0.1710 -0.0467 0.333 Uiso 1 1 calc R . .
C5 C 0.4935(13) 0.3105(8) 0.1876(5) 0.108(4) Uani 1 1 d . . .
C6 C 0.362(3) 0.3032(16) 0.1653(11) 0.258(12) Uiso 1 1 d . . .
H6A H 0.3661 0.2911 0.1285 0.387 Uiso 1 1 calc R . .
H6B H 0.3146 0.3537 0.1697 0.387 Uiso 1 1 calc R . .
H6C H 0.3157 0.2600 0.1825 0.387 Uiso 1 1 calc R . .
C7 C 0.494(2) 0.3304(13) 0.2437(8) 0.201(8) Uiso 1 1 d . . .
H7A H 0.5846 0.3310 0.2579 0.301 Uiso 1 1 calc R . .
H7B H 0.4433 0.2901 0.2618 0.301 Uiso 1 1 calc R . .
H7C H 0.4543 0.3833 0.2483 0.301 Uiso 1 1 calc R . .
C8 C 0.544(2) 0.3743(15) 0.1499(9) 0.241(10) Uiso 1 1 d . . .
H8A H 0.6364 0.3869 0.1591 0.361 Uiso 1 1 calc R . .
H8B H 0.4912 0.4230 0.1521 0.361 Uiso 1 1 calc R . .
H8C H 0.5378 0.3534 0.1146 0.361 Uiso 1 1 calc R . .
C9 C 0.733(3) 0.0366(12) 0.1458(5) 0.319(19) Uani 1 1 d . . .
C10 C 0.702(2) 0.0162(16) 0.0981(10) 0.249(11) Uiso 1 1 d . . .
H10A H 0.6450 0.0574 0.0822 0.374 Uiso 1 1 calc R . .
H10B H 0.6551 -0.0351 0.0978 0.374 Uiso 1 1 calc R . .
H10C H 0.7819 0.0111 0.0787 0.374 Uiso 1 1 calc R . .
C11 C 0.802(2) -0.0041(16) 0.1840(10) 0.251(11) Uiso 1 1 d . . .
H11A H 0.7953 0.0247 0.2167 0.376 Uiso 1 1 calc R . .
H11B H 0.8942 -0.0081 0.1752 0.376 Uiso 1 1 calc R . .
H11C H 0.7649 -0.0580 0.1874 0.376 Uiso 1 1 calc R . .
C12 C 0.9353(14) 0.2746(18) 0.1072(6) 0.305(18) Uani 1 1 d . . .
C13 C 1.0194(18) 0.3039(11) 0.0766(7) 0.175(7) Uiso 1 1 d . . .
H13A H 0.9844 0.3002 0.0410 0.263 Uiso 1 1 calc R . .
H13B H 1.1017 0.2735 0.0801 0.263 Uiso 1 1 calc R . .
H13C H 1.0362 0.3601 0.0854 0.263 Uiso 1 1 calc R . .
C14 C 0.936(3) 0.2781(16) 0.1604(11) 0.266(12) Uiso 1 1 d . . .
H14A H 0.8549 0.2546 0.1725 0.399 Uiso 1 1 calc R . .
H14B H 0.9425 0.3341 0.1715 0.399 Uiso 1 1 calc R . .
H14C H 1.0118 0.2481 0.1748 0.399 Uiso 1 1 calc R . .
C16 C 0.7431(11) 0.4197(7) -0.0305(4) 0.089(3) Uani 1 1 d . . .
C17 C 0.8817(14) 0.4244(10) -0.0520(6) 0.147(5) Uiso 1 1 d . . .
H17A H 0.9475 0.4236 -0.0234 0.221 Uiso 1 1 calc R . .
H17B H 0.8903 0.4741 -0.0716 0.221 Uiso 1 1 calc R . .
H17C H 0.8955 0.3784 -0.0746 0.221 Uiso 1 1 calc R . .
C18 C 0.6377(14) 0.4215(10) -0.0722(6) 0.142(5) Uiso 1 1 d . . .
H18A H 0.6444 0.3737 -0.0938 0.213 Uiso 1 1 calc R . .
H18B H 0.6480 0.4695 -0.0934 0.213 Uiso 1 1 calc R . .
H18C H 0.5514 0.4226 -0.0567 0.213 Uiso 1 1 calc R . .
C19 C 0.737(3) 0.4882(16) 0.0072(10) 0.264(12) Uiso 1 1 d . . .
H19A H 0.8091 0.4830 0.0332 0.395 Uiso 1 1 calc R . .
H19B H 0.6530 0.4871 0.0240 0.395 Uiso 1 1 calc R . .
H19C H 0.7461 0.5390 -0.0112 0.395 Uiso 1 1 calc R . .
C20 C 0.855(2) 0.1455(9) -0.0591(7) 0.159(6) Uani 1 1 d . . .
C21 C 0.803(2) 0.1698(16) -0.1088(9) 0.224(10) Uiso 1 1 d . . .
H21A H 0.8215 0.2267 -0.1141 0.337 Uiso 1 1 calc R . .
H21B H 0.7074 0.1613 -0.1106 0.337 Uiso 1 1 calc R . .
H21C H 0.8434 0.1380 -0.1356 0.337 Uiso 1 1 calc R . .
C22 C 1.008(2) 0.1656(15) -0.0465(9) 0.223(9) Uiso 1 1 d . . .
H22A H 1.0346 0.1441 -0.0126 0.335 Uiso 1 1 calc R . .
H22B H 1.0211 0.2237 -0.0466 0.335 Uiso 1 1 calc R . .
H22C H 1.0619 0.1411 -0.0728 0.335 Uiso 1 1 calc R . .
C23 C 0.830(2) 0.0575(16) -0.0511(9) 0.242(10) Uiso 1 1 d . . .
H23A H 0.8700 0.0406 -0.0180 0.363 Uiso 1 1 calc R . .
H23B H 0.8684 0.0268 -0.0789 0.363 Uiso 1 1 calc R . .
H23C H 0.7350 0.0478 -0.0513 0.363 Uiso 1 1 calc R . .
C24 C 0.7582(15) 0.1663(10) 0.3116(5) 0.120(4) Uani 1 1 d . . .
C25 C 0.700(2) 0.2144(15) 0.3511(10) 0.238(11) Uiso 1 1 d . . .
H25A H 0.6122 0.1942 0.3576 0.357 Uiso 1 1 calc R . .
H25B H 0.6942 0.2702 0.3396 0.357 Uiso 1 1 calc R . .
H25C H 0.7553 0.2114 0.3829 0.357 Uiso 1 1 calc R . .
C26 C 0.874(3) 0.2057(18) 0.3069(12) 0.284(15) Uiso 1 1 d . . .
H26A H 0.9248 0.1797 0.2805 0.426 Uiso 1 1 calc R . .
H26B H 0.9236 0.2045 0.3400 0.426 Uiso 1 1 calc R . .
H26C H 0.8560 0.2614 0.2970 0.426 Uiso 1 1 calc R . .
C27 C 0.793(3) 0.0906(17) 0.3256(10) 0.258(11) Uiso 1 1 d . . .
H27A H 0.7132 0.0583 0.3292 0.388 Uiso 1 1 calc R . .
H27B H 0.8429 0.0919 0.3585 0.388 Uiso 1 1 calc R . .
H27C H 0.8465 0.0670 0.2991 0.388 Uiso 1 1 calc R . .
C28 C 0.350(2) 0.0591(17) 0.2453(8) 0.243(15) Uani 1 1 d . . .
C29 C 0.252(3) 0.0500(18) 0.2059(11) 0.279(13) Uiso 1 1 d . . .
H29A H 0.2479 0.0986 0.1848 0.418 Uiso 1 1 calc R . .
H29B H 0.1671 0.0408 0.2211 0.418 Uiso 1 1 calc R . .
H29C H 0.2742 0.0041 0.1843 0.418 Uiso 1 1 calc R . .
C30 C 0.380(3) 0.0025(18) 0.2793(12) 0.296(14) Uiso 1 1 d . . .
H30A H 0.4502 0.0216 0.3031 0.444 Uiso 1 1 calc R . .
H30B H 0.4098 -0.0453 0.2613 0.444 Uiso 1 1 calc R . .
H30C H 0.3022 -0.0107 0.2987 0.444 Uiso 1 1 calc R . .
C31 C 0.305(4) 0.154(3) 0.2937(15) 0.40(2) Uiso 1 1 d . . .
H31A H 0.2751 0.1995 0.2730 0.597 Uiso 1 1 calc R . .
H31B H 0.3836 0.1685 0.3145 0.597 Uiso 1 1 calc R . .
H31C H 0.2354 0.1371 0.3164 0.597 Uiso 1 1 calc R . .

loop_
_atom_site_aniso_label
_atom_site_aniso_U_11
_atom_site_aniso_U_22
_atom_site_aniso_U_33
_atom_site_aniso_U_23
_atom_site_aniso_U_13
_atom_site_aniso_U_12
Cu1 0.0518(6) 0.0637(7) 0.0554(6) 0.0078(5) 0.0038(4) 0.0039(4)
Al2 0.0525(13) 0.0779(18) 0.0561(14) 0.0045(13) 0.0046(10) -0.0074(12)
Al3 0.0759(16) 0.0583(15) 0.0501(13) 0.0033(11) -0.0010(11) 0.0000(12)
O1 0.044(3) 0.099(4) 0.065(3) 0.020(3) -0.009(2) -0.017(3)
O2 0.077(4) 0.055(3) 0.060(3) 0.004(3) 0.009(3) 0.023(3)
O3 0.137(5) 0.057(4) 0.070(4) 0.006(3) 0.024(4) 0.036(4)
O4 0.052(3) 0.140(6) 0.069(4) 0.028(4) -0.014(3) -0.029(3)
O5 0.125(6) 0.117(7) 0.176(8) 0.085(7) -0.006(6) -0.032(5)
O6 0.187(9) 0.181(10) 0.144(8) -0.091(8) 0.065(7) 0.010(8)
O7 0.196(9) 0.173(9) 0.091(5) -0.035(6) -0.089(6) 0.075(7)
O8 0.194(10) 0.200(12) 0.223(12) 0.047(9) 0.076(9) -0.109(9)
C1 0.071(6) 0.117(9) 0.099(7) 0.049(7) -0.031(5) -0.027(6)
C5 0.118(9) 0.119(10) 0.086(7) -0.022(7) -0.003(6) 0.050(7)
C9 0.69(5) 0.214(19) 0.058(8) 0.010(9) 0.023(15) 0.33(3)
C12 0.110(10) 0.69(5) 0.113(11) 0.189(19) -0.064(8) -0.23(2)
C16 0.102(7) 0.071(7) 0.093(7) -0.003(6) 0.006(6) -0.005(5)
C20 0.26(2) 0.080(9) 0.142(13) -0.017(9) 0.034(14) 0.010(11)
C24 0.137(11) 0.124(10) 0.096(9) -0.015(8) -0.035(8) 0.032(9)
C28 0.196(18) 0.32(3) 0.199(18) 0.14(2) -0.109(16) -0.17(2)

loop_
_atom_type_symbol
_atom_type_description
_atom_type_scat_dispersion_real
_atom_type_scat_dispersion_imag
_atom_type_scat_source
C C 0.0033 0.0016 'International Tables Vol C Tables 4.2.6.8 and 6.1.1.4'
H H 0.0000 0.0000 'International Tables Vol C Tables 4.2.6.8 and 6.1.1.4'
O O 0.0106 0.0060 'International Tables Vol C Tables 4.2.6.8 and 6.1.1.4'
Al Al 0.0645 0.0514 'International Tables Vol C Tables 4.2.6.8 and 6.1.1.4'
Cu Cu 0.3201 1.2651 'International Tables Vol C Tables 4.2.6.8 and 6.1.1.4'

loop_
_geom_angle_atom_site_label_1
_geom_angle_atom_site_label_2
_geom_angle_atom_site_label_3
_geom_angle
_geom_angle_site_symmetry_1
_geom_angle_site_symmetry_3
_geom_angle_publ_flag
O4 Cu1 O2 138.6(3) . . ?
O4 Cu1 O1 77.9(2) . . ?
O2 Cu1 O1 119.5(2) . . ?
O4 Cu1 O3 115.2(3) . . ?
O2 Cu1 O3 78.1(2) . . ?
O1 Cu1 O3 138.2(3) . . ?
O4 Cu1 Al2 38.77(17) . . ?
O2 Cu1 Al2 145.69(17) . . ?
O1 Cu1 Al2 39.26(15) . . ?
O3 Cu1 Al2 136.16(18) . . ?
O4 Cu1 Al3 138.13(17) . . ?
O2 Cu1 Al3 39.17(16) . . ?
O1 Cu1 Al3 143.99(16) . . ?
O3 Cu1 Al3 39.00(18) . . ?
Al2 Cu1 Al3 174.92(8) . . ?
O6 Al2 O5 119.5(6) . . ?
O6 Al2 O4 110.5(5) . . ?
O5 Al2 O4 113.1(4) . . ?
O6 Al2 O1 111.0(5) . . ?
O5 Al2 O1 112.2(4) . . ?
O4 Al2 O1 85.5(3) . . ?
O6 Al2 Cu1 115.7(4) . . ?
O5 Al2 Cu1 124.9(4) . . ?
O4 Al2 Cu1 42.68(18) . . ?
O1 Al2 Cu1 43.03(17) . . ?
O8 Al3 O7 117.3(7) . . ?
O8 Al3 O3 112.7(6) . . ?
O7 Al3 O3 111.7(5) . . ?
O8 Al3 O2 112.5(6) . . ?
O7 Al3 O2 112.9(4) . . ?
O3 Al3 O2 85.6(3) . . ?
O8 Al3 Cu1 123.0(5) . . ?
O7 Al3 Cu1 119.8(5) . . ?
O3 Al3 Cu1 42.91(19) . . ?
O2 Al3 Cu1 42.76(17) . . ?
C1 O1 Al2 133.2(6) . . ?
C1 O1 Cu1 128.2(5) . . ?
Al2 O1 Cu1 97.7(2) . . ?
C5 O2 Al3 132.6(6) . . ?
C5 O2 Cu1 128.0(7) . . ?
Al3 O2 Cu1 98.1(2) . . ?
C9 O3 Al3 133.4(10) . . ?
C9 O3 Cu1 126.1(7) . . ?
Al3 O3 Cu1 98.1(3) . . ?
C12 O4 Al2 133.6(6) . . ?
C12 O4 Cu1 126.2(7) . . ?
Al2 O4 Cu1 98.6(2) . . ?
C16 O5 Al2 166.4(10) . . ?
C20 O6 Al2 159.6(12) . . ?
C24 O7 Al3 164.9(12) . . ?
C28 O8 Al3 163.7(16) . . ?
C2 C1 O1 115.7(12) . . ?
C2 C1 C3 121.7(13) . . ?
O1 C1 C3 112.0(9) . . ?
C2 C1 C4 92.9(13) . . ?
O1 C1 C4 106.5(12) . . ?
C3 C1 C4 103.7(13) . . ?
O2 C5 C6 104.0(14) . . ?
O2 C5 C7 114.2(12) . . ?
C6 C5 C7 112.1(17) . . ?
O2 C5 C8 108.5(12) . . ?
C6 C5 C8 97.6(16) . . ?
C7 C5 C8 118.4(16) . . ?
C10 C9 C11 131(2) . . ?
C10 C9 O3 115.2(16) . . ?
C11 C9 O3 114.1(16) . . ?
C13 C12 C14 128.5(19) . . ?
C13 C12 O4 115.2(13) . . ?
C14 C12 O4 115.3(15) . . ?
O5 C16 C18 110.7(10) . . ?
O5 C16 C19 107.0(13) . . ?
C18 C16 C19 114.1(14) . . ?
O5 C16 C17 107.5(10) . . ?
C18 C16 C17 112.2(10) . . ?
C19 C16 C17 104.9(13) . . ?
O6 C20 C21 109.4(17) . . ?
O6 C20 C23 105.1(16) . . ?
C21 C20 C23 109.9(19) . . ?
O6 C20 C22 105.5(15) . . ?
C21 C20 C22 116.3(18) . . ?
C23 C20 C22 110.0(18) . . ?
O7 C24 C26 109.4(19) . . ?
O7 C24 C27 112.4(16) . . ?
C26 C24 C27 105(2) . . ?
O7 C24 C25 113.0(14) . . ?
C26 C24 C25 99.9(19) . . ?
C27 C24 C25 115.8(19) . . ?
C30 C28 O8 111(2) . . ?
C30 C28 C29 123(2) . . ?
O8 C28 C29 109.8(19) . . ?
C30 C28 C31 101(2) . . ?
O8 C28 C31 97.5(18) . . ?
C29 C28 C31 111(3) . . ?

loop_
_geom_bond_atom_site_label_1
_geom_bond_atom_site_label_2
_geom_bond_distance
_geom_bond_site_symmetry_2
_geom_bond_publ_flag
Cu1 O4 1.914(5) . ?
Cu1 O2 1.922(5) . ?
Cu1 O1 1.923(5) . ?
Cu1 O3 1.928(6) . ?
Cu1 Al2 2.792(3) . ?
Cu1 Al3 2.803(3) . ?
Al2 O6 1.633(9) . ?
Al2 O5 1.640(8) . ?
Al2 O4 1.768(6) . ?
Al2 O1 1.783(5) . ?
Al3 O8 1.604(9) . ?
Al3 O7 1.623(7) . ?
Al3 O3 1.782(6) . ?
Al3 O2 1.788(6) . ?
O1 C1 1.411(10) . ?
O2 C5 1.393(12) . ?
O3 C9 1.417(14) . ?
O4 C12 1.463(13) . ?
O5 C16 1.310(12) . ?
O6 C20 1.373(16) . ?
O7 C24 1.309(12) . ?
O8 C28 1.370(19) . ?
C1 C2 1.363(19) . ?
C1 C3 1.423(16) . ?
C1 C4 1.56(2) . ?
C5 C6 1.42(3) . ?
C5 C7 1.46(2) . ?
C5 C8 1.52(2) . ?
C9 C10 1.29(3) . ?
C9 C11 1.34(3) . ?
C12 C13 1.264(19) . ?
C12 C14 1.35(3) . ?
C16 C18 1.465(16) . ?
C16 C19 1.48(2) . ?
C16 C17 1.509(16) . ?
C20 C21 1.41(2) . ?
C20 C23 1.48(3) . ?
C20 C22 1.58(3) . ?
C24 C26 1.33(3) . ?
C24 C27 1.33(3) . ?
C24 C25 1.42(2) . ?
C28 C30 1.29(3) . ?
C28 C29 1.38(3) . ?
C28 C31 2.04(4) . ?
